data_7202629
loop_
_publ_author_name
'Chen, Shu-Mei'
'Zhang, Jian'
'Lu, Can-Zhong'

_publ_section_title
;
 One-pot synthesis of two isomeric zinc complexes with unusual
 polycatenation motifs
;
_journal_issue 5
_journal_name_full CrystEngComm
_journal_page_first 390
_journal_paper_doi 10.1039/b617362d
_journal_volume 9
_journal_year 2007
_chemical_formula_moiety '2(C21 H18 N2 O4 Zn), 3(H2 O)'
_chemical_formula_sum 'C42 H42 N4 O11 Zn2'
_chemical_formula_weight 909.58
_chemical_name_systematic
;
?
;
_space_group_IT_number 15
_symmetry_cell_setting monoclinic
_symmetry_space_group_name_Hall '-C 2yc'
_symmetry_space_group_name_H-M 'C 1 2/c 1'
_atom_sites_solution_hydrogens geom
_atom_sites_solution_primary direct
_atom_sites_solution_secondary difmap
_audit_creation_method SHELXL-97
_cell_angle_alpha 90.00
_cell_angle_beta 119.920(3)
_cell_angle_gamma 90.00
_cell_formula_units_Z 4
_cell_length_a 21.019(6)
_cell_length_b 11.483(3)
_cell_length_c 19.949(6)
_cell_measurement_reflns_used 4851
_cell_measurement_temperature 293(2)
_cell_measurement_theta_max 27.48
_cell_measurement_theta_min 2.10
_cell_volume 4173(2)
_computing_cell_refinement 'Siemens SMART & SAINT'
_computing_data_collection 'Siemens SMART'
_computing_data_reduction 'Siemens XPREP'
_computing_molecular_graphics 'Bruker SHELXTL'
_computing_publication_material 'Bruker SHELXTL'
_computing_structure_refinement 'Siemens SHELXTL'
_computing_structure_solution 'Siemens SHELXTL'
_diffrn_ambient_temperature 293(2)
_diffrn_measured_fraction_theta_full 0.999
_diffrn_measured_fraction_theta_max 0.999
_diffrn_measurement_device_type 'Bruker P4'
_diffrn_measurement_method '\w scans'
_diffrn_radiation_monochromator graphite
_diffrn_radiation_source 'fine-focus sealed tube'
_diffrn_radiation_type MoK\a
_diffrn_radiation_wavelength 0.71073
_diffrn_reflns_av_R_equivalents 0.0216
_diffrn_reflns_av_sigmaI/netI 0.0200
_diffrn_reflns_limit_h_max 27
_diffrn_reflns_limit_h_min -27
_diffrn_reflns_limit_k_max 14
_diffrn_reflns_limit_k_min -12
_diffrn_reflns_limit_l_max 25
_diffrn_reflns_limit_l_min -20
_diffrn_reflns_number 15875
_diffrn_reflns_theta_full 27.48
_diffrn_reflns_theta_max 27.48
_diffrn_reflns_theta_min 2.10
_diffrn_standards_decay_% 0
_diffrn_standards_interval_count 0
_diffrn_standards_interval_time .
_diffrn_standards_number 0
_exptl_absorpt_coefficient_mu 1.214
_exptl_absorpt_correction_T_max 1.0000
_exptl_absorpt_correction_T_min 0.7272
_exptl_absorpt_correction_type empirical
_exptl_absorpt_process_details 'SADABS (Sheldrick, 1996)'
_exptl_crystal_colour yellow
_exptl_crystal_density_diffrn 1.448
_exptl_crystal_density_method 'not measured'
_exptl_crystal_description diamond
_exptl_crystal_F_000 1880
_exptl_crystal_size_max 0.3000
_exptl_crystal_size_mid 0.2000
_exptl_crystal_size_min 0.1200
_refine_diff_density_max 0.517
_refine_diff_density_min -0.429
_refine_diff_density_rms 0.061
_refine_ls_extinction_method none
_refine_ls_goodness_of_fit_ref 1.015
_refine_ls_hydrogen_treatment constr
_refine_ls_matrix_type full
_refine_ls_number_parameters 286
_refine_ls_number_reflns 4793
_refine_ls_number_restraints 1
_refine_ls_restrained_S_all 1.021
_refine_ls_R_factor_gt 0.0448
_refine_ls_shift/su_max 0.000
_refine_ls_shift/su_mean 0.000
_refine_ls_structure_factor_coef Fsqd
_refine_ls_weighting_details 'calc w=1/[\s^2^(Fo^2^)+(0.0697P)^2^+6.1401P] where P=(Fo^2^+2Fc^2^)/3'
_refine_ls_weighting_scheme calc
_refine_ls_wR_factor_gt 0.1208
_refine_ls_wR_factor_ref 0.1254
_reflns_number_gt 4288
_reflns_number_total 4793
_reflns_threshold_expression >2sigma(I)
_cod_data_source_file b617362d.txt
_cod_data_source_block a
_cod_depositor_comments
;
The following automatic conversions were performed:
'_symmetry_cell_setting' value 'Monoclinic' changed to 'monoclinic'
according to '/home/saulius/struct/CIF-dictionaries/cif_core.dic'
dictionary named 'cif_core.dic' version 2.4.1 from 2010-06-29.

Automatic conversion script
Id: cif_fix_enum 1527 2010-12-29 10:47:43Z saulius 
;
_cod_original_sg_symbol_H-M C2/c
_cod_database_code 7202629
_refine_ls_r_factor_ref 0.0505

loop_
_symmetry_equiv_pos_as_xyz
'x, y, z'
'-x, y, -z+1/2'
'x+1/2, y+1/2, z'
'-x+1/2, y+1/2, -z+1/2'
'-x, -y, -z'
'x, -y, z-1/2'
'-x+1/2, -y+1/2, -z'
'x+1/2, -y+1/2, z-1/2'

loop_
_atom_site_label
_atom_site_type_symbol
_atom_site_fract_x
_atom_site_fract_y
_atom_site_fract_z
_atom_site_U_iso_or_equiv
_atom_site_adp_type
_atom_site_occupancy
_atom_site_symmetry_multiplicity
_atom_site_calc_flag
_atom_site_refinement_flags
_atom_site_disorder_assembly
_atom_site_disorder_group
Zn1 Zn 0.364003(15) 0.13292(2) 0.303795(16) 0.03892(12) Uani 1 1 d . . .
O1 O 0.39443(13) 0.2003(2) 0.20149(13) 0.0743(7) Uani 1 1 d . . .
O1W O 0.5000 0.3790(4) 0.2500 0.175(4) Uani 1 2 d S . .
H1WA H 0.5349 0.3300 0.2702 0.210 Uiso 1 1 d R . .
O2 O 0.28971(13) 0.1524(2) 0.19161(12) 0.0613(6) Uani 1 1 d . . .
O2W O 0.22707(19) 0.4015(3) 0.3733(2) 0.1089(11) Uani 1 1 d . . .
H2WA H 0.2566 0.3772 0.3590 0.131 Uiso 1 1 d RD . .
H2WB H 0.2273 0.4659 0.3524 0.131 Uiso 1 1 d RD . .
O3 O 0.34279(12) 0.34874(18) 0.34105(13) 0.0639(6) Uani 1 1 d . . .
O4 O 0.43880(11) 0.23296(17) 0.38505(12) 0.0547(5) Uani 1 1 d . . .
N1 N 0.29519(12) 0.07893(19) 0.34300(12) 0.0431(5) Uani 1 1 d . . .
N2 N -0.06978(13) 0.49024(19) 0.32287(13) 0.0459(5) Uani 1 1 d . . .
C1 C 0.31222(17) 0.0976(3) 0.41618(17) 0.0534(7) Uani 1 1 d . . .
H1A H 0.3589 0.1252 0.4510 0.064 Uiso 1 1 calc R . .
C2 C 0.26342(18) 0.0776(3) 0.44218(18) 0.0574(7) Uani 1 1 d . . .
H2B H 0.2774 0.0920 0.4936 0.069 Uiso 1 1 calc R . .
C3 C 0.19383(17) 0.0362(2) 0.39195(18) 0.0494(7) Uani 1 1 d . B .
C4 C 0.17757(17) 0.0138(3) 0.3178(2) 0.0574(7) Uani 1 1 d . . .
H4A H 0.1320 -0.0168 0.2825 0.069 Uiso 1 1 calc R . .
C5 C 0.22857(16) 0.0365(3) 0.29482(17) 0.0525(7) Uani 1 1 d . . .
H5A H 0.2159 0.0215 0.2438 0.063 Uiso 1 1 calc R . .
C6 C 0.1387(2) 0.0205(3) 0.4181(2) 0.0676(10) Uani 1 1 d . . .
H6A H 0.1619 -0.0158 0.4688 0.081 Uiso 1 1 calc R A 1
H6B H 0.0992 -0.0296 0.3822 0.081 Uiso 1 1 calc R A 1
C7A C 0.1068(4) 0.1448(6) 0.4219(4) 0.053(2) Uani 0.492(9) 1 d P B 1
H7AA H 0.0762 0.1374 0.4454 0.064 Uiso 0.492(9) 1 calc PR B 1
H7AB H 0.1468 0.1976 0.4533 0.064 Uiso 0.492(9) 1 calc PR B 1
C7B C 0.0696(4) 0.0999(5) 0.3737(4) 0.0493(18) Uani 0.508(9) 1 d P B 2
H7BA H 0.0501 0.0943 0.3183 0.059 Uiso 0.508(9) 1 calc PR B 2
H7BB H 0.0316 0.0775 0.3852 0.059 Uiso 0.508(9) 1 calc PR B 2
C8B C 0.0633(5) 0.1912(7) 0.3428(5) 0.080(3) Uani 0.492(9) 1 d P B 1
H8BA H 0.0254 0.1367 0.3092 0.096 Uiso 0.492(9) 1 calc PR B 1
H8BB H 0.0941 0.2093 0.3208 0.096 Uiso 0.492(9) 1 calc PR B 1
C8A C 0.0959(3) 0.2222(6) 0.4017(4) 0.0566(19) Uani 0.508(9) 1 d P B 2
H8AA H 0.1352 0.2429 0.3917 0.068 Uiso 0.508(9) 1 calc PR B 2
H8AB H 0.1145 0.2275 0.4569 0.068 Uiso 0.508(9) 1 calc PR B 2
C9 C -0.0899(2) 0.3804(3) 0.3240(3) 0.0679(9) Uani 1 1 d . . .
H9A H -0.1374 0.3659 0.3139 0.081 Uiso 1 1 calc R . .
C10 C -0.0433(3) 0.2880(3) 0.3394(3) 0.0980(16) Uani 1 1 d . B .
H10A H -0.0597 0.2124 0.3383 0.118 Uiso 1 1 calc R . .
C11 C 0.0281(3) 0.3076(4) 0.3564(3) 0.1029(18) Uani 1 1 d . . .
C12 C 0.0484(2) 0.4198(3) 0.3539(3) 0.0743(10) Uani 1 1 d . B .
H12A H 0.0956 0.4361 0.3637 0.089 Uiso 1 1 calc R . .
C13 C -0.00118(16) 0.5081(3) 0.33703(19) 0.0553(7) Uani 1 1 d . . .
H13A H 0.0135 0.5840 0.3353 0.066 Uiso 1 1 calc R B .
C14 C 0.21215(16) 0.2452(3) 0.03970(16) 0.0504(6) Uani 1 1 d . . .
H14A H 0.1865 0.2422 0.0665 0.060 Uiso 1 1 calc R . .
C15 C 0.28646(15) 0.2204(2) 0.07776(14) 0.0432(6) Uani 1 1 d . . .
C16 C 0.32423(16) 0.2256(3) 0.03799(17) 0.0524(7) Uani 1 1 d . . .
H16A H 0.3743 0.2095 0.0633 0.063 Uiso 1 1 calc R . .
C17 C 0.32695(17) 0.1893(2) 0.16260(16) 0.0500(6) Uani 1 1 d . . .
C18 C 0.52921(14) 0.3936(2) 0.49765(16) 0.0415(5) Uani 1 1 d . . .
H18A H 0.5490 0.3218 0.4962 0.050 Uiso 1 1 calc R . .
C19 C 0.45657(14) 0.4182(2) 0.44447(14) 0.0371(5) Uani 1 1 d . . .
C20 C 0.42764(14) 0.5254(2) 0.44726(15) 0.0416(5) Uani 1 1 d . . .
H20A H 0.3789 0.5428 0.4118 0.050 Uiso 1 1 calc R . .
C21 C 0.40832(15) 0.3289(2) 0.38523(15) 0.0433(6) Uani 1 1 d . . .

loop_
_atom_site_aniso_label
_atom_site_aniso_U_11
_atom_site_aniso_U_22
_atom_site_aniso_U_33
_atom_site_aniso_U_23
_atom_site_aniso_U_13
_atom_site_aniso_U_12
Zn1 0.03954(18) 0.03756(18) 0.03498(17) -0.00389(11) 0.01505(13) -0.00012(11)
O1 0.0571(14) 0.0864(17) 0.0493(12) 0.0104(12) 0.0040(10) -0.0079(12)
O1W 0.080(4) 0.077(3) 0.300(11) 0.000 0.043(5) 0.000
O2 0.0687(14) 0.0722(14) 0.0407(10) 0.0040(10) 0.0256(10) -0.0083(11)
O2W 0.112(3) 0.109(2) 0.125(3) 0.034(2) 0.073(2) 0.029(2)
O3 0.0557(13) 0.0498(11) 0.0547(12) -0.0073(9) 0.0039(10) -0.0052(9)
O4 0.0562(12) 0.0430(10) 0.0599(12) -0.0199(9) 0.0252(10) -0.0065(8)
N1 0.0470(12) 0.0425(11) 0.0420(11) -0.0037(9) 0.0237(10) 0.0001(9)
N2 0.0511(13) 0.0361(11) 0.0514(13) 0.0004(9) 0.0261(11) 0.0050(9)
C1 0.0524(16) 0.0636(17) 0.0422(14) -0.0016(13) 0.0220(13) -0.0007(13)
C2 0.071(2) 0.0637(18) 0.0469(15) 0.0068(14) 0.0364(15) 0.0103(15)
C3 0.0615(17) 0.0345(12) 0.0681(18) 0.0152(12) 0.0444(15) 0.0148(11)
C4 0.0517(17) 0.0557(17) 0.0662(19) -0.0039(14) 0.0305(15) -0.0069(13)
C5 0.0544(16) 0.0597(17) 0.0465(14) -0.0117(13) 0.0274(13) -0.0104(13)
C6 0.077(2) 0.0560(17) 0.097(3) 0.0340(18) 0.064(2) 0.0248(16)
C7A 0.073(5) 0.048(4) 0.057(4) 0.014(3) 0.046(4) 0.015(3)
C7B 0.054(4) 0.038(3) 0.065(4) 0.006(3) 0.037(3) 0.008(2)
C8B 0.106(6) 0.073(5) 0.063(5) 0.010(4) 0.044(5) 0.048(5)
C8A 0.049(3) 0.044(4) 0.070(5) -0.001(3) 0.024(3) 0.005(2)
C9 0.073(2) 0.0438(16) 0.106(3) 0.0077(16) 0.059(2) 0.0040(14)
C10 0.124(4) 0.0432(18) 0.170(5) 0.032(2) 0.106(4) 0.024(2)
C11 0.115(4) 0.065(2) 0.180(5) 0.056(3) 0.112(4) 0.048(2)
C12 0.061(2) 0.073(2) 0.101(3) 0.029(2) 0.049(2) 0.0236(17)
C13 0.0493(16) 0.0489(15) 0.0664(18) 0.0045(14) 0.0279(14) 0.0052(12)
C14 0.0503(15) 0.0576(16) 0.0453(14) -0.0021(12) 0.0254(13) -0.0106(12)
C15 0.0482(14) 0.0337(12) 0.0361(12) 0.0013(9) 0.0123(11) -0.0092(10)
C16 0.0411(14) 0.0584(17) 0.0482(15) 0.0046(13) 0.0152(12) -0.0023(12)
C17 0.0597(17) 0.0390(13) 0.0427(14) -0.0025(11) 0.0191(13) -0.0055(12)
C18 0.0438(13) 0.0329(11) 0.0490(14) -0.0043(10) 0.0239(12) 0.0007(10)
C19 0.0439(13) 0.0322(11) 0.0372(11) -0.0043(9) 0.0217(10) -0.0055(9)
C20 0.0382(12) 0.0377(12) 0.0433(13) -0.0022(10) 0.0161(11) -0.0001(10)
C21 0.0524(15) 0.0394(13) 0.0364(12) -0.0032(10) 0.0208(12) -0.0065(11)

loop_
_atom_type_symbol
_atom_type_description
_atom_type_scat_dispersion_real
_atom_type_scat_dispersion_imag
_atom_type_scat_source
C C 0.0033 0.0016 'International Tables Vol C Tables 4.2.6.8 and 6.1.1.4'
H H 0.0000 0.0000 'International Tables Vol C Tables 4.2.6.8 and 6.1.1.4'
N N 0.0061 0.0033 'International Tables Vol C Tables 4.2.6.8 and 6.1.1.4'
O O 0.0106 0.0060 'International Tables Vol C Tables 4.2.6.8 and 6.1.1.4'
Zn Zn 0.2839 1.4301 'International Tables Vol C Tables 4.2.6.8 and 6.1.1.4'

loop_
_geom_angle_atom_site_label_1
_geom_angle_atom_site_label_2
_geom_angle_atom_site_label_3
_geom_angle
_geom_angle_site_symmetry_1
_geom_angle_site_symmetry_3
_geom_angle_publ_flag
O4 Zn1 O2 135.41(9) . . ?
O4 Zn1 N1 106.71(9) . . ?
O2 Zn1 N1 98.90(9) . . ?
O4 Zn1 N2 97.10(9) . 3_545 ?
O2 Zn1 N2 111.96(10) . 3_545 ?
N1 Zn1 N2 103.24(9) . 3_545 ?
O4 Zn1 O1 93.77(9) . . ?
O2 Zn1 O1 55.77(9) . . ?
N1 Zn1 O1 154.67(8) . . ?
N2 Zn1 O1 88.47(9) 3_545 . ?
O4 Zn1 C17 115.52(9) . . ?
O2 Zn1 C17 28.00(9) . . ?
N1 Zn1 C17 126.87(9) . . ?
N2 Zn1 C17 102.00(9) 3_545 . ?
O1 Zn1 C17 27.80(8) . . ?
C17 O1 Zn1 78.69(18) . . ?
C17 O2 Zn1 103.58(19) . . ?
H2WA O2W H2WB 86.3 . . ?
C21 O4 Zn1 108.08(18) . . ?
C5 N1 C1 117.3(2) . . ?
C5 N1 Zn1 121.44(18) . . ?
C1 N1 Zn1 120.8(2) . . ?
C9 N2 C13 117.2(3) . . ?
C9 N2 Zn1 124.4(2) . 3_455 ?
C13 N2 Zn1 118.32(19) . 3_455 ?
N1 C1 C2 122.7(3) . . ?
N1 C1 H1A 118.7 . . ?
C2 C1 H1A 118.7 . . ?
C1 C2 C3 120.1(3) . . ?
C1 C2 H2B 120.0 . . ?
C3 C2 H2B 120.0 . . ?
C4 C3 C2 116.9(3) . . ?
C4 C3 C6 122.3(3) . . ?
C2 C3 C6 120.7(3) . . ?
C3 C4 C5 120.4(3) . . ?
C3 C4 H4A 119.8 . . ?
C5 C4 H4A 119.8 . . ?
N1 C5 C4 122.5(3) . . ?
N1 C5 H5A 118.7 . . ?
C4 C5 H5A 118.7 . . ?
C3 C6 C7B 113.1(3) . . ?
C3 C6 C7A 109.0(3) . . ?
C7B C6 C7A 37.9(3) . . ?
C3 C6 H6A 109.9 . . ?
C7B C6 H6A 133.1 . . ?
C7A C6 H6A 109.9 . . ?
C3 C6 H6B 109.9 . . ?
C7B C6 H6B 73.5 . . ?
C7A C6 H6B 109.9 . . ?
H6A C6 H6B 108.3 . . ?
C8B C7A C6 108.9(6) . . ?
C8B C7A H7AA 109.9 . . ?
C6 C7A H7AA 109.9 . . ?
C8B C7A H7AB 109.9 . . ?
C6 C7A H7AB 109.9 . . ?
H7AA C7A H7AB 108.3 . . ?
C8A C7B C6 105.5(5) . . ?
C8A C7B H7BA 110.6 . . ?
C6 C7B H7BA 110.6 . . ?
C8A C7B H7BB 110.6 . . ?
C6 C7B H7BB 110.6 . . ?
H7BA C7B H7BB 108.8 . . ?
C7A C8B C11 102.2(6) . . ?
C7A C8B H8BA 111.3 . . ?
C11 C8B H8BA 111.3 . . ?
C7A C8B H8BB 111.3 . . ?
C11 C8B H8BB 111.3 . . ?
H8BA C8B H8BB 109.2 . . ?
C7B C8A C11 107.7(5) . . ?
C7B C8A H8AA 110.2 . . ?
C11 C8A H8AA 110.2 . . ?
C7B C8A H8AB 110.2 . . ?
C11 C8A H8AB 110.2 . . ?
H8AA C8A H8AB 108.5 . . ?
N2 C9 C10 122.6(3) . . ?
N2 C9 H9A 118.7 . . ?
C10 C9 H9A 118.7 . . ?
C9 C10 C11 119.7(4) . . ?
C9 C10 H10A 120.2 . . ?
C11 C10 H10A 120.2 . . ?
C12 C11 C10 117.7(3) . . ?
C12 C11 C8A 113.3(4) . . ?
C10 C11 C8A 126.5(4) . . ?
C12 C11 C8B 126.7(5) . . ?
C10 C11 C8B 110.8(5) . . ?
C8A C11 C8B 39.5(4) . . ?
C11 C12 C13 119.6(3) . . ?
C11 C12 H12A 120.2 . . ?
C13 C12 H12A 120.2 . . ?
N2 C13 C12 123.0(3) . . ?
N2 C13 H13A 118.5 . . ?
C12 C13 H13A 118.5 . . ?
C15 C14 C16 120.4(3) . 7 ?
C15 C14 H14A 119.8 . . ?
C16 C14 H14A 119.8 7 . ?
C16 C15 C14 119.5(2) . . ?
C16 C15 C17 119.5(3) . . ?
C14 C15 C17 121.0(3) . . ?
C15 C16 C14 120.0(3) . 7 ?
C15 C16 H16A 120.0 . . ?
C14 C16 H16A 120.0 7 . ?
O1 C17 O2 121.9(3) . . ?
O1 C17 C15 120.5(3) . . ?
O2 C17 C15 117.6(3) . . ?
O1 C17 Zn1 73.52(17) . . ?
O2 C17 Zn1 48.42(14) . . ?
C15 C17 Zn1 165.8(2) . . ?
C20 C18 C19 120.5(2) 5_666 . ?
C20 C18 H18A 119.7 5_666 . ?
C19 C18 H18A 119.7 . . ?
C18 C19 C20 119.2(2) . . ?
C18 C19 C21 120.9(2) . . ?
C20 C19 C21 119.8(2) . . ?
C18 C20 C19 120.2(2) 5_666 . ?
C18 C20 H20A 119.9 5_666 . ?
C19 C20 H20A 119.9 . . ?
O3 C21 O4 122.8(2) . . ?
O3 C21 C19 120.6(2) . . ?
O4 C21 C19 116.5(2) . . ?

loop_
_geom_bond_atom_site_label_1
_geom_bond_atom_site_label_2
_geom_bond_distance
_geom_bond_site_symmetry_2
_geom_bond_publ_flag
Zn1 O4 1.9690(19) . ?
Zn1 O2 2.003(2) . ?
Zn1 N1 2.053(2) . ?
Zn1 N2 2.059(2) 3_545 ?
Zn1 O1 2.545(3) . ?
Zn1 C17 2.602(3) . ?
O1 C17 1.238(4) . ?
O1W H1WA 0.8501 . ?
O2 C17 1.257(4) . ?
O2W H2WA 0.8499 . ?
O2W H2WB 0.8499 . ?
O3 C21 1.231(3) . ?
O4 C21 1.275(3) . ?
N1 C5 1.334(3) . ?
N1 C1 1.336(4) . ?
N2 C9 1.334(4) . ?
N2 C13 1.340(4) . ?
N2 Zn1 2.059(2) 3_455 ?
C1 C2 1.380(4) . ?
C1 H1A 0.9300 . ?
C2 C3 1.381(5) . ?
C2 H2B 0.9300 . ?
C3 C4 1.366(4) . ?
C3 C6 1.500(4) . ?
C4 C5 1.385(4) . ?
C4 H4A 0.9300 . ?
C5 H5A 0.9300 . ?
C6 C7B 1.563(6) . ?
C6 C7A 1.594(7) . ?
C6 H6A 0.9700 . ?
C6 H6B 0.9700 . ?
C7A C8B 1.474(11) . ?
C7A H7AA 0.9700 . ?
C7A H7AB 0.9700 . ?
C7B C8A 1.510(9) . ?
C7B H7BA 0.9700 . ?
C7B H7BB 0.9700 . ?
C8B C11 1.614(8) . ?
C8B H8BA 0.9700 . ?
C8B H8BB 0.9700 . ?
C8A C11 1.590(7) . ?
C8A H8AA 0.9700 . ?
C8A H8AB 0.9700 . ?
C9 C10 1.371(5) . ?
C9 H9A 0.9300 . ?
C10 C11 1.382(6) . ?
C10 H10A 0.9300 . ?
C11 C12 1.365(6) . ?
C12 C13 1.370(4) . ?
C12 H12A 0.9300 . ?
C13 H13A 0.9300 . ?
C14 C15 1.383(4) . ?
C14 C16 1.385(4) 7 ?
C14 H14A 0.9300 . ?
C15 C16 1.375(4) . ?
C15 C17 1.510(4) . ?
C16 C14 1.385(4) 7 ?
C16 H16A 0.9300 . ?
C18 C20 1.379(4) 5_666 ?
C18 C19 1.386(4) . ?
C18 H18A 0.9300 . ?
C19 C20 1.387(3) . ?
C19 C21 1.510(3) . ?
C20 C18 1.379(4) 5_666 ?
C20 H20A 0.9300 . ?
